data_7035418
loop_
_publ_author_name
'Holzhacker, Christian'
'St\"oger, Berthold'
'Carvalho, Maria Deus'
'Ferreira, Liliana P.'
'Pittenauer, Ernst'
'Allmaier, G\"unter'
'Veiros, Luis F.'
'Realista, Sara'
'Gil, Adri\`a'
'Calhorda, Maria Jos\'e'
'M\"uller, Danny'
'Kirchner, Karl'

_publ_section_title
;
 Synthesis and reactivity of TADDOL-based chiral Fe(ii) PNP pincer
 complexes-solution equilibria between \k(2)P,N- and \k(3)P,N,P-bound PNP
 pincer ligands.
;
_journal_issue 29
_journal_name_full 'Dalton transactions (Cambridge, England : 2003)'
_journal_page_first 13071
_journal_page_last 13086
_journal_paper_doi 10.1039/c5dt00832h
_journal_volume 44
_journal_year 2015
_chemical_absolute_configuration ad
_chemical_formula_sum 'C51 H63 Br2 Fe N3 O7 P2'
_chemical_formula_weight 1107.7
_chemical_name_systematic ' ?'
_chemical_properties_physical 'Air-sensitive, Oxygen-sensitive'
_space_group_IT_number 76
_symmetry_cell_setting tetragonal
_symmetry_Int_Tables_number 76
_symmetry_space_group_name_Hall 'P 4w'
_symmetry_space_group_name_H-M 'P 41'
_audit_update_record
;
2014-11-05 deposited with the CCDC.
2015-06-15 downloaded from the CCDC.
;
_cell_angle_alpha 90
_cell_angle_beta 90
_cell_angle_gamma 90
_cell_formula_units_Z 4
_cell_length_a 22.454(4)
_cell_length_b 22.454(4)
_cell_length_c 10.598(4)
_cell_measurement_reflns_used 9450
_cell_measurement_temperature 100
_cell_measurement_theta_max 28.0
_cell_measurement_theta_min 2.5
_cell_volume 5343(2)
_computing_cell_refinement 'SAINT-Plus (Bruker, 2014)'
_computing_data_collection 'APEX2 (Bruker, 2014)'
_computing_data_reduction 'SAINT-Plus (Bruker, 2014)'
_computing_molecular_graphics Mercury
_computing_structure_refinement 'Jana2006 (Pet\<r\'i\<cek <i>et al.</i>, 2014)'
_computing_structure_solution 'SUPERFLIP (Palatinus & Chapuis, 2007)'
_diffrn_ambient_temperature 100
_diffrn_measured_fraction_theta_full 1
_diffrn_measured_fraction_theta_max 1
_diffrn_measurement_device 'four-cycle diffractometer'
_diffrn_measurement_device_type 'Bruker KAPPA APEX II CCD'
_diffrn_measurement_method '\w and \f-scans'
_diffrn_radiation_monochromator graphite
_diffrn_radiation_probe x-ray
_diffrn_radiation_source 'X-ray tube'
_diffrn_radiation_type 'Mo K\a'
_diffrn_radiation_wavelength 0.71073
_diffrn_reflns_av_R_equivalents 0.0628
_diffrn_reflns_av_unetI/netI 0.0413
_diffrn_reflns_limit_h_max 31
_diffrn_reflns_limit_h_min -31
_diffrn_reflns_limit_k_max 31
_diffrn_reflns_limit_k_min -31
_diffrn_reflns_limit_l_max 14
_diffrn_reflns_limit_l_min -14
_diffrn_reflns_number 138990
_diffrn_reflns_theta_full 30.11
_diffrn_reflns_theta_max 30.11
_diffrn_reflns_theta_min 2.57
_exptl_absorpt_coefficient_mu 1.888
_exptl_absorpt_correction_T_max 0.78
_exptl_absorpt_correction_T_min 0.59
_exptl_absorpt_correction_type multi-scan
_exptl_absorpt_process_details SADABS
_exptl_crystal_colour 'dark blue'
_exptl_crystal_density_diffrn 1.377
_exptl_crystal_description rod
_exptl_crystal_F_000 2288
_exptl_crystal_recrystallization_method 'Re-crystallisation from solvent: THF'
_exptl_crystal_size_max 0.72
_exptl_crystal_size_mid 0.24
_exptl_crystal_size_min 0.14
_refine_diff_density_max 0.27
_refine_diff_density_min -0.18
_refine_ls_abs_structure_details '  7419 of Friedel pairs used in the refinement'
_refine_ls_abs_structure_Flack 0.031(5)
_refine_ls_extinction_method none
_refine_ls_goodness_of_fit_gt 1.89
_refine_ls_goodness_of_fit_ref 1.77
_refine_ls_hydrogen_treatment mixed
_refine_ls_number_constraints 245
_refine_ls_number_parameters 604
_refine_ls_number_reflns 15648
_refine_ls_number_restraints 2
_refine_ls_R_factor_all 0.0487
_refine_ls_R_factor_gt 0.0396
_refine_ls_shift/su_max 0.0453
_refine_ls_shift/su_mean 0.0026
_refine_ls_structure_factor_coef F
_refine_ls_weighting_details w=1/(\s^2^(F)+0.0001F^2^)
_refine_ls_weighting_scheme sigma
_refine_ls_wR_factor_gt 0.0462
_refine_ls_wR_factor_ref 0.0475
_reflns_number_gt 13207
_reflns_number_total 15648
_reflns_threshold_expression I>3\s(I)
_cod_data_source_file c5dt00832h2.cif
_cod_data_source_block Fe_PNP_TAD_iPr_Br2_CO
_cod_depositor_comments
;
The following automatic conversions were performed:

'_diffrn_radiation_probe' value 'X-ray' changed to 'x-ray' according
to
/usr/data/users/saulius/crontab/automatic-downloads/rss-feeds/RSC/lib/dictionaries/cif_core.dic
dictionary named 'cif_core.dic' version 2.4.2 from 2011-04-26.

Automatic conversion script
Id: cif_fix_values 3271 2015-04-21 07:52:19Z andrius 

 Adding full bibliography for 7035416--7035418.cif.
;
_cod_original_formula_sum 'C51 H63 Br2 Fe1 N3 O7 P2'
_cod_database_code 7035418
_platon_squeeze_void_probe_radius 1.20

loop_
_space_group_symop_id
_space_group_symop_operation_xyz
1 x,y,z
2 -x,-y,z+1/2
3 -y,x,z+1/4
4 y,-x,z+3/4

loop_
_atom_site_label
_atom_site_type_symbol
_atom_site_fract_x
_atom_site_fract_y
_atom_site_fract_z
_atom_site_adp_type
_atom_site_U_iso_or_equiv
_atom_site_site_symmetry_multiplicity
_atom_site_occupancy
_atom_site_calc_flag
Br1 Br 0.735874(13) 0.240853(13) 0.20664(4) Uani 0.04053(10) 4 1 d
Br2 Br 0.807475(11) 0.442326(11) 0.11528(3) Uani 0.02638(8) 4 1 d
Fe1 Fe 0.769543(17) 0.342612(17) 0.16294(5) Uani 0.02774(11) 4 1 d
P1 P 0.69051(4) 0.35289(4) 0.03305(12) Uani 0.0516(3) 4 1 d
P2 P 0.85874(3) 0.32462(3) 0.24025(7) Uani 0.01957(17) 4 1 d
O1 O 0.86489(8) 0.26441(7) 0.31974(17) Uani 0.0204(5) 4 1 d
O2 O 0.90102(8) 0.37078(8) 0.31024(17) Uani 0.0218(5) 4 1 d
O3 O 1.00915(8) 0.24377(7) 0.46936(17) Uani 0.0221(5) 4 1 d
O4 O 0.97539(8) 0.31801(8) 0.59847(17) Uani 0.0230(5) 4 1 d
O5 O 0.71316(11) 0.38743(12) 0.3910(3) Uani 0.0614(10) 4 1 d
O6 O 0.67126(10) 0.01832(10) 0.2714(2) Uani 0.0427(7) 4 1 d
O7 O 0.63619(19) 0.27963(16) -0.2915(4) Uani 0.0931(15) 4 1 d
N1 N 0.80709(11) 0.31116(10) 0.0058(2) Uani 0.0300(7) 4 1 d
N2 N 0.71441(14) 0.31104(13) -0.0877(3) Uani 0.0544(11) 4 1 d
N3 N 0.89782(9) 0.31586(10) 0.1082(2) Uani 0.0234(6) 4 1 d
C5 C 0.77320(16) 0.29576(13) -0.0959(3) Uani 0.0421(10) 4 1 d
C4 C 0.7970(2) 0.26701(14) -0.1999(3) Uani 0.0518(13) 4 1 d
C3 C 0.8569(2) 0.25542(14) -0.2011(3) Uani 0.0470(12) 4 1 d
C2 C 0.89323(16) 0.27216(13) -0.1012(3) Uani 0.0357(10) 4 1 d
C1 C 0.86593(13) 0.29905(11) 0.0005(3) Uani 0.0275(8) 4 1 d
C6 C 0.61382(18) 0.3261(2) 0.0652(7) Uani 0.088(2) 4 1 d
C7 C 0.5994(3) 0.2658(3) 0.0148(5) Uani 0.101(2) 4 1 d
C8 C 0.5982(2) 0.3349(3) 0.1991(8) Uani 0.097(3) 4 1 d
C9 C 0.67815(17) 0.42722(16) -0.0452(5) Uani 0.0603(15) 4 1 d
C10 C 0.6448(2) 0.4258(2) -0.1693(6) Uani 0.083(2) 4 1 d
C11 C 0.65089(18) 0.4694(2) 0.0580(6) Uani 0.081(2) 4 1 d
C12 C 0.91729(11) 0.22865(10) 0.3467(2) Uani 0.0206(7) 4 1 d
C13 C 0.96417(10) 0.27295(10) 0.4007(2) Uani 0.0182(6) 4 1 d
C14 C 0.93488(11) 0.31489(10) 0.4960(2) Uani 0.0191(7) 4 1 d
C15 C 0.92080(11) 0.37799(10) 0.4409(2) Uani 0.0198(7) 4 1 d
C16 C 0.93733(12) 0.19563(10) 0.2292(3) Uani 0.0222(7) 4 1 d
C17 C 0.99674(12) 0.19295(11) 0.1934(3) Uani 0.0262(8) 4 1 d
C18 C 1.01429(14) 0.15964(14) 0.0879(3) Uani 0.0362(9) 4 1 d
C19 C 0.97210(16) 0.12967(14) 0.0188(3) Uani 0.0414(11) 4 1 d
C20 C 0.91288(16) 0.13248(15) 0.0531(3) Uani 0.0452(11) 4 1 d
C21 C 0.89516(13) 0.16482(13) 0.1586(3) Uani 0.0327(9) 4 1 d
C22 C 0.89645(12) 0.18383(11) 0.4468(3) Uani 0.0233(7) 4 1 d
C27 C 0.93586(13) 0.14109(12) 0.4933(3) Uani 0.0342(9) 4 1 d
C26 C 0.91903(15) 0.10231(13) 0.5878(3) Uani 0.0400(10) 4 1 d
C25 C 0.86186(15) 0.10517(13) 0.6362(3) Uani 0.0401(10) 4 1 d
C24 C 0.82177(15) 0.14461(12) 0.5880(3) Uani 0.0358(9) 4 1 d
C23 C 0.83868(12) 0.18462(11) 0.4938(3) Uani 0.0252(7) 4 1 d
C28 C 0.97636(11) 0.41683(10) 0.4315(2) Uani 0.0194(7) 4 1 d
C29 C 0.99953(12) 0.44331(11) 0.5407(3) Uani 0.0238(7) 4 1 d
C30 C 1.05103(12) 0.47705(11) 0.5356(3) Uani 0.0267(8) 4 1 d
C31 C 1.08018(12) 0.48540(12) 0.4219(3) Uani 0.0290(8) 4 1 d
C32 C 1.05735(12) 0.46048(12) 0.3131(3) Uani 0.0282(8) 4 1 d
C33 C 1.00548(12) 0.42566(11) 0.3172(3) Uani 0.0236(7) 4 1 d
C34 C 0.87274(11) 0.40953(11) 0.5177(3) Uani 0.0236(7) 4 1 d
C39 C 0.86229(13) 0.39488(12) 0.6428(3) Uani 0.0297(8) 4 1 d
C38 C 0.81965(15) 0.42517(13) 0.7134(4) Uani 0.0402(10) 4 1 d
C37 C 0.78767(16) 0.47096(14) 0.6563(4) Uani 0.0464(11) 4 1 d
C36 C 0.79922(15) 0.48677(14) 0.5336(4) Uani 0.0439(11) 4 1 d
C35 C 0.84133(13) 0.45641(12) 0.4627(3) Uani 0.0313(9) 4 1 d
C40 C 1.02488(12) 0.27946(12) 0.5776(3) Uani 0.0265(8) 4 1 d
C41 C 1.08046(14) 0.31534(13) 0.5479(3) Uani 0.0374(10) 4 1 d
C42 C 1.03239(16) 0.23856(14) 0.6885(3) Uani 0.0421(11) 4 1 d
C43 C 0.73545(13) 0.37010(14) 0.3013(4) Uani 0.0404(11) 4 1 d
C44 C 0.67715(16) 0.07944(15) 0.3002(4) Uani 0.0513(13) 4 1 d
C45 C 0.63256(18) 0.11103(17) 0.2144(6) Uani 0.091(2) 4 1 d
C46 C 0.5914(2) 0.06577(19) 0.1733(4) Uani 0.0644(15) 4 1 d
C47 C 0.62367(14) 0.01005(17) 0.1804(3) Uani 0.0447(11) 4 1 d
C48 C 0.6063(3) 0.2218(2) -0.3150(7) Uani 0.100(3) 4 1 d
C49 C 0.6271(2) 0.2018(2) -0.4381(6) Uani 0.085(2) 4 1 d
C50 C 0.6403(6) 0.2569(4) -0.4979(11) Uani 0.262(8) 4 1 d
C51 C 0.6544(3) 0.3010(3) -0.4124(5) Uani 0.110(3) 4 1 d
H1c4 H 0.772181 0.255478 -0.269426 Uiso 0.0622 4 1 d
H1c3 H 0.874106 0.235359 -0.27238 Uiso 0.0564 4 1 d
H1c2 H 0.935429 0.265326 -0.102882 Uiso 0.0428 4 1 d
H1c6 H 0.587757 0.350909 0.016227 Uiso 0.106 4 1 d
H1c7 H 0.604904 0.26547 -0.075017 Uiso 0.1215 4 1 d
H2c7 H 0.625346 0.236843 0.05276 Uiso 0.1215 4 1 d
H3c7 H 0.558811 0.256127 0.034313 Uiso 0.1215 4 1 d
H1c8 H 0.618311 0.305625 0.249566 Uiso 0.1159 4 1 d
H2c8 H 0.610286 0.374024 0.225248 Uiso 0.1159 4 1 d
H3c8 H 0.555975 0.330778 0.209589 Uiso 0.1159 4 1 d
H1c9 H 0.715627 0.44268 -0.07395 Uiso 0.0723 4 1 d
H1c10 H 0.665664 0.40075 -0.227987 Uiso 0.0997 4 1 d
H2c10 H 0.605455 0.410245 -0.155847 Uiso 0.0997 4 1 d
H3c10 H 0.64207 0.465385 -0.202909 Uiso 0.0997 4 1 d
H1c11 H 0.667642 0.459834 0.138809 Uiso 0.0972 4 1 d
H2c11 H 0.659868 0.510056 0.037379 Uiso 0.0972 4 1 d
H3c11 H 0.608482 0.464099 0.060777 Uiso 0.0972 4 1 d
H1c13 H 0.980406 0.293395 0.328989 Uiso 0.0219 4 1 d
H1c14 H 0.896587 0.299957 0.520973 Uiso 0.0229 4 1 d
H1c17 H 1.026136 0.21413 0.241535 Uiso 0.0314 4 1 d
H1c18 H 1.055503 0.157803 0.064046 Uiso 0.0434 4 1 d
H1c19 H 0.983834 0.106715 -0.053493 Uiso 0.0496 4 1 d
H1c20 H 0.883577 0.111904 0.003546 Uiso 0.0542 4 1 d
H1c21 H 0.85395 0.165867 0.182587 Uiso 0.0392 4 1 d
H1c27 H 0.975357 0.138643 0.459064 Uiso 0.0411 4 1 d
H1c26 H 0.946799 0.073502 0.619666 Uiso 0.0479 4 1 d
H1c25 H 0.850422 0.079263 0.70408 Uiso 0.0481 4 1 d
H1c24 H 0.781598 0.144877 0.61897 Uiso 0.0429 4 1 d
H1c23 H 0.810345 0.212746 0.461408 Uiso 0.0302 4 1 d
H1c29 H 0.979448 0.437987 0.619861 Uiso 0.0286 4 1 d
H1c30 H 1.066602 0.494727 0.611199 Uiso 0.032 4 1 d
H1c31 H 1.116162 0.508448 0.418738 Uiso 0.0348 4 1 d
H1c32 H 1.077115 0.467015 0.233984 Uiso 0.0338 4 1 d
H1c33 H 0.990152 0.408007 0.241366 Uiso 0.0283 4 1 d
H1c39 H 0.884776 0.363389 0.681323 Uiso 0.0356 4 1 d
H1c38 H 0.812433 0.414672 0.799875 Uiso 0.0482 4 1 d
H1c37 H 0.757379 0.491578 0.702992 Uiso 0.0557 4 1 d
H1c36 H 0.777827 0.51933 0.496247 Uiso 0.0527 4 1 d
H1c35 H 0.848797 0.467549 0.37673 Uiso 0.0375 4 1 d
H1c41 H 1.11237 0.288782 0.526269 Uiso 0.0449 4 1 d
H2c41 H 1.072618 0.341511 0.478237 Uiso 0.0449 4 1 d
H3c41 H 1.091532 0.338412 0.620479 Uiso 0.0449 4 1 d
H1c42 H 1.065942 0.212916 0.674401 Uiso 0.0505 4 1 d
H2c42 H 1.038924 0.26171 0.763378 Uiso 0.0505 4 1 d
H3c42 H 0.997095 0.214905 0.69862 Uiso 0.0505 4 1 d
H1c44 H 0.716749 0.092421 0.279989 Uiso 0.0616 4 1 d
H2c44 H 0.666446 0.086041 0.386794 Uiso 0.0616 4 1 d
H1c45 H 0.611513 0.140739 0.261905 Uiso 0.1089 4 1 d
H2c45 H 0.653035 0.127177 0.142629 Uiso 0.1089 4 1 d
H1c46 H 0.557995 0.064532 0.229634 Uiso 0.0773 4 1 d
H2c46 H 0.580122 0.073255 0.08735 Uiso 0.0773 4 1 d
H1c47 H 0.59739 -0.020808 0.20927 Uiso 0.0537 4 1 d
H2c47 H 0.640414 0.000928 0.099346 Uiso 0.0537 4 1 d
H1c48 H 0.563924 0.227644 -0.317742 Uiso 0.12 4 1 d
H2c48 H 0.618159 0.193611 -0.251702 Uiso 0.12 4 1 d
H1c49 H 0.663087 0.179188 -0.428032 Uiso 0.1017 4 1 d
H2c49 H 0.595081 0.182459 -0.482091 Uiso 0.1017 4 1 d
H1c50 H 0.606833 0.269306 -0.547711 Uiso 0.3142 4 1 d
H2c50 H 0.672888 0.251544 -0.555563 Uiso 0.3142 4 1 d
H1c51 H 0.69673 0.307267 -0.412423 Uiso 0.1317 4 1 d
H2c51 H 0.632721 0.33652 -0.432656 Uiso 0.1317 4 1 d
H1n2 H 0.6825(14) 0.311(2) -0.134(4) Uiso 0.093(17) 4 1 d
H1n3 H 0.93634(19) 0.3126(14) 0.114(3) Uiso 0.031(8) 4 1 d

loop_
_atom_site_aniso_label
_atom_site_aniso_type_symbol
_atom_site_aniso_U_11
_atom_site_aniso_U_22
_atom_site_aniso_U_33
_atom_site_aniso_U_12
_atom_site_aniso_U_13
_atom_site_aniso_U_23
Br1 Br 0.02900(15) 0.02667(14) 0.0659(2) -0.01159(11) -0.00670(14) 0.00716(14)
Br2 Br 0.02490(13) 0.02265(12) 0.03158(14) -0.00403(10) -0.00213(11) 0.00466(11)
Fe1 Fe 0.02008(17) 0.02150(17) 0.0416(2) -0.00451(13) -0.00520(16) 0.00320(16)
P1 P 0.0316(4) 0.0317(4) 0.0914(8) -0.0055(3) -0.0293(5) 0.0092(5)
P2 P 0.0205(3) 0.0184(3) 0.0198(3) -0.0035(2) -0.0006(2) 0.0008(2)
O1 O 0.0197(8) 0.0158(8) 0.0256(10) -0.0015(6) 0.0002(7) 0.0002(7)
O2 O 0.0280(9) 0.0189(8) 0.0184(9) -0.0057(7) -0.0028(7) 0.0038(7)
O3 O 0.0260(9) 0.0194(8) 0.0209(9) 0.0039(7) -0.0025(7) -0.0040(7)
O4 O 0.0319(9) 0.0212(8) 0.0158(9) 0.0051(7) -0.0031(7) -0.0034(7)
O5 O 0.0412(13) 0.0554(16) 0.088(2) -0.0059(12) 0.0304(15) -0.0115(15)
O6 O 0.0444(12) 0.0345(11) 0.0491(15) -0.0075(10) -0.0226(11) 0.0101(10)
O7 O 0.119(3) 0.078(2) 0.082(3) -0.046(2) -0.049(2) 0.0209(19)
N1 N 0.0382(13) 0.0211(11) 0.0306(13) -0.0076(9) -0.0132(11) 0.0020(9)
N2 N 0.0553(19) 0.0336(14) 0.074(2) -0.0085(13) -0.0435(17) 0.0053(14)
N3 N 0.0236(10) 0.0280(11) 0.0185(11) -0.0017(8) 0.0020(9) -0.0030(9)
C5 C 0.057(2) 0.0242(14) 0.045(2) -0.0068(13) -0.0320(16) 0.0083(13)
C4 C 0.092(3) 0.0325(17) 0.0311(19) -0.0130(18) -0.033(2) 0.0024(14)
C3 C 0.094(3) 0.0300(16) 0.0168(15) -0.0119(17) -0.0034(17) 0.0004(12)
C2 C 0.056(2) 0.0282(14) 0.0229(15) -0.0071(13) 0.0001(13) 0.0022(11)
C1 C 0.0416(15) 0.0209(12) 0.0199(13) -0.0055(11) -0.0066(11) -0.0011(10)
C6 C 0.031(2) 0.072(3) 0.163(6) -0.017(2) -0.024(3) 0.012(4)
C7 C 0.095(4) 0.129(5) 0.080(4) -0.081(4) -0.040(3) 0.040(3)
C8 C 0.041(2) 0.091(4) 0.158(6) -0.023(2) -0.001(3) 0.041(4)
C9 C 0.043(2) 0.0398(19) 0.098(3) 0.0020(15) -0.029(2) 0.000(2)
C10 C 0.066(3) 0.057(3) 0.126(5) -0.012(2) -0.039(3) 0.036(3)
C11 C 0.038(2) 0.050(2) 0.156(5) 0.0089(18) -0.001(3) 0.016(3)
C12 C 0.0196(11) 0.0184(11) 0.0238(14) -0.0010(9) -0.0002(10) 0.0011(10)
C13 C 0.0232(11) 0.0163(10) 0.0153(12) -0.0006(9) 0.0017(9) 0.0010(9)
C14 C 0.0269(12) 0.0155(10) 0.0148(12) 0.0000(9) -0.0002(9) 0.0001(9)
C15 C 0.0270(12) 0.0178(11) 0.0146(12) -0.0029(9) -0.0007(9) -0.0013(9)
C16 C 0.0307(13) 0.0151(10) 0.0209(13) -0.0022(9) -0.0004(10) -0.0013(9)
C17 C 0.0300(13) 0.0238(12) 0.0246(14) 0.0014(10) 0.0000(11) -0.0039(10)
C18 C 0.0378(16) 0.0383(16) 0.0325(17) 0.0060(13) 0.0070(13) -0.0087(13)
C19 C 0.061(2) 0.0351(16) 0.0278(17) 0.0039(15) 0.0013(15) -0.0136(13)
C20 C 0.053(2) 0.0361(16) 0.046(2) -0.0085(15) -0.0083(17) -0.0227(15)
C21 C 0.0333(15) 0.0310(14) 0.0336(16) -0.0047(11) -0.0036(12) -0.0087(12)
C22 C 0.0320(13) 0.0188(11) 0.0192(13) -0.0073(10) 0.0004(10) -0.0017(10)
C27 C 0.0327(15) 0.0248(13) 0.0452(19) -0.0046(11) 0.0010(13) 0.0093(13)
C26 C 0.0495(19) 0.0267(14) 0.044(2) -0.0065(13) -0.0054(15) 0.0144(13)
C25 C 0.062(2) 0.0268(14) 0.0319(18) -0.0184(14) 0.0057(15) 0.0060(12)
C24 C 0.0483(18) 0.0239(13) 0.0352(18) -0.0116(12) 0.0131(14) -0.0034(12)
C23 C 0.0337(14) 0.0178(11) 0.0241(14) -0.0036(10) 0.0058(11) -0.0035(10)
C28 C 0.0235(11) 0.0114(10) 0.0232(14) 0.0000(8) -0.0005(10) 0.0023(9)
C29 C 0.0299(13) 0.0198(12) 0.0218(14) -0.0005(10) -0.0010(10) -0.0020(10)
C30 C 0.0327(14) 0.0197(12) 0.0276(15) -0.0014(10) -0.0067(11) -0.0027(10)
C31 C 0.0277(13) 0.0230(12) 0.0364(16) -0.0040(10) -0.0035(12) 0.0031(11)
C32 C 0.0309(14) 0.0268(13) 0.0269(15) -0.0091(11) 0.0014(11) 0.0054(11)
C33 C 0.0267(13) 0.0206(12) 0.0235(14) -0.0058(10) -0.0040(10) -0.0017(10)
C34 C 0.0273(13) 0.0157(11) 0.0279(14) -0.0010(9) -0.0003(11) -0.0017(10)
C39 C 0.0397(15) 0.0202(12) 0.0292(16) 0.0040(11) 0.0090(12) 0.0025(11)
C38 C 0.0524(19) 0.0263(14) 0.0419(19) 0.0013(13) 0.0197(15) -0.0057(13)
C37 C 0.0460(19) 0.0360(17) 0.057(2) 0.0110(14) 0.0190(17) -0.0063(16)
C36 C 0.0429(18) 0.0267(15) 0.062(2) 0.0149(13) -0.0062(16) -0.0066(15)
C35 C 0.0368(15) 0.0214(12) 0.0356(17) 0.0036(11) -0.0032(13) 0.0008(12)
C40 C 0.0329(14) 0.0244(12) 0.0222(14) 0.0072(10) -0.0046(11) -0.0069(10)
C41 C 0.0340(15) 0.0311(15) 0.047(2) 0.0040(12) -0.0082(14) -0.0133(14)
C42 C 0.065(2) 0.0320(15) 0.0290(17) 0.0228(15) -0.0106(15) -0.0018(13)
C43 C 0.0257(14) 0.0298(15) 0.066(2) -0.0077(12) 0.0042(15) 0.0083(15)
C44 C 0.0441(19) 0.0338(17) 0.076(3) -0.0035(14) -0.0119(19) 0.0035(18)
C45 C 0.049(2) 0.0336(19) 0.190(6) 0.0000(17) -0.023(3) 0.042(3)
C46 C 0.067(3) 0.072(3) 0.054(3) 0.020(2) -0.014(2) -0.009(2)
C47 C 0.0287(15) 0.059(2) 0.047(2) -0.0051(14) -0.0056(14) 0.0136(17)
C48 C 0.108(4) 0.054(3) 0.138(6) -0.025(3) 0.040(4) 0.005(3)
C49 C 0.077(3) 0.075(3) 0.102(4) -0.013(3) 0.016(3) -0.024(3)
C50 C 0.435(19) 0.153(8) 0.198(11) -0.187(11) 0.192(12) -0.079(8)
C51 C 0.174(7) 0.087(4) 0.068(4) -0.051(4) -0.023(4) 0.013(3)

loop_
_atom_type_symbol
_atom_type_scat_dispersion_real
_atom_type_scat_dispersion_imag
_atom_type_scat_source
C 0.0033 0.0016 'International Tables Vol C tables 4.2.6.8 and 6.1.1.1'
H 0.0000 0.0000 'International Tables Vol C tables 4.2.6.8 and 6.1.1.1'
Br -0.2901 2.4595 'International Tables Vol C tables 4.2.6.8 and 6.1.1.1'
Fe 0.3463 0.8444 'International Tables Vol C tables 4.2.6.8 and 6.1.1.1'
N 0.0061 0.0033 'International Tables Vol C tables 4.2.6.8 and 6.1.1.1'
O 0.0106 0.0060 'International Tables Vol C tables 4.2.6.8 and 6.1.1.1'
P 0.1023 0.0942 'International Tables Vol C tables 4.2.6.8 and 6.1.1.1'

loop_
_geom_angle_atom_site_label_1
_geom_angle_atom_site_label_2
_geom_angle_atom_site_label_3
_geom_angle
Fe1 Br1 N1 40.11(4)
Fe1 Br1 N2 57.22(5)
N1 Br1 N2 40.07(7)
Fe1 Br2 N1 39.08(5)
Fe1 Br2 N3 57.50(4)
N1 Br2 N3 40.25(6)
Br1 Fe1 Br2 177.33(2)
Br1 Fe1 P1 88.17(3)
Br1 Fe1 P2 92.25(2)
Br1 Fe1 N1 87.60(7)
Br1 Fe1 C43 92.02(10)
Br2 Fe1 P1 93.10(3)
Br2 Fe1 P2 85.88(2)
Br2 Fe1 N1 90.26(7)
Br2 Fe1 C43 90.14(10)
P1 Fe1 P2 163.91(4)
P1 Fe1 N1 81.92(8)
P1 Fe1 C43 97.47(11)
P2 Fe1 N1 82.02(8)
P2 Fe1 C43 98.59(11)
N1 Fe1 C43 179.29(13)
Fe1 P1 N2 99.01(12)
Fe1 P1 C6 125.8(2)
Fe1 P1 C9 118.33(13)
N2 P1 C6 104.8(2)
N2 P1 C9 101.99(19)
C6 P1 C9 103.4(2)
Fe1 P2 O2 126.69(7)
Fe1 P2 N3 100.86(8)
O2 P2 N3 98.89(11)
P2 O2 C15 134.04(15)
C13 O3 C40 109.15(18)
C14 O4 C40 110.55(19)
C44 O6 C47 109.7(3)
C48 O7 C51 105.8(4)
Br1 N1 Br2 102.94(7)
Br1 N1 Fe1 52.29(6)
Br1 N1 C5 97.23(18)
Br1 N1 C1 115.57(17)
Br2 N1 Fe1 50.66(5)
Br2 N1 C5 121.80(18)
Br2 N1 C1 101.54(16)
Fe1 N1 C5 120.9(2)
Fe1 N1 C1 121.30(19)
C5 N1 C1 117.5(3)
Br1 N2 P1 67.60(12)
Br1 N2 C5 79.2(2)
Br1 N2 H1n2 128(3)
P1 N2 C5 119.9(3)
P1 N2 H1n2 100(3)
C5 N2 H1n2 139(3)
Br2 N3 P2 65.11(7)
Br2 N3 C1 86.55(14)
P2 N3 C1 116.63(18)
N1 C5 N2 115.2(3)
N1 C5 C4 122.1(3)
N2 C5 C4 122.7(3)
C5 C4 C3 118.4(3)
C5 C4 H1c4 120.8
C3 C4 H1c4 120.8
C4 C3 C2 121.2(3)
C4 C3 H1c3 119.41
C2 C3 H1c3 119.41
C3 C2 C1 117.0(3)
C3 C2 H1c2 121.5
C1 C2 H1c2 121.51
N1 C1 N3 114.4(2)
N1 C1 C2 123.8(3)
N3 C1 C2 121.9(3)
P1 C6 C7 115.4(4)
P1 C6 C8 110.7(4)
P1 C6 H1c6 106.19
C7 C6 C8 114.5(5)
C7 C6 H1c6 101.59
C8 C6 H1c6 107.35
C6 C7 H1c7 109.47
C6 C7 H2c7 109.47
C6 C7 H3c7 109.47
H1c7 C7 H2c7 109.47
H1c7 C7 H3c7 109.47
H2c7 C7 H3c7 109.47
C6 C8 H1c8 109.47
C6 C8 H2c8 109.47
C6 C8 H3c8 109.47
H1c8 C8 H2c8 109.47
H1c8 C8 H3c8 109.47
H2c8 C8 H3c8 109.47
P1 C9 C10 115.9(3)
P1 C9 C11 106.6(3)
P1 C9 H1c9 109.34
C10 C9 C11 115.1(4)
C10 C9 H1c9 99.52
C11 C9 H1c9 110.16
C9 C10 H1c10 109.47
C9 C10 H2c10 109.47
C9 C10 H3c10 109.47
H1c10 C10 H2c10 109.47
H1c10 C10 H3c10 109.47
H2c10 C10 H3c10 109.47
C9 C11 H1c11 109.47
C9 C11 H2c11 109.47
C9 C11 H3c11 109.47
H1c11 C11 H2c11 109.47
H1c11 C11 H3c11 109.47
H2c11 C11 H3c11 109.47
O1 C12 C13 105.47(18)
O1 C12 C16 110.4(2)
O1 C12 C22 104.56(19)
C13 C12 C16 114.4(2)
C13 C12 C22 111.8(2)
C16 C12 C22 109.7(2)
O3 C13 C12 112.20(18)
O3 C13 C14 104.74(19)
O3 C13 H1c13 111.09
C12 C13 C14 110.19(19)
C12 C13 H1c13 105.72
C14 C13 H1c13 113.06
O4 C14 C13 105.07(19)
O4 C14 C15 111.75(19)
O4 C14 H1c14 112.37
C13 C14 C15 113.5(2)
C13 C14 H1c14 110.62
C15 C14 H1c14 103.79
O2 C15 C14 108.33(18)
O2 C15 C28 104.45(19)
O2 C15 C34 110.0(2)
C14 C15 C28 112.1(2)
C14 C15 C34 111.3(2)
C28 C15 C34 110.36(19)
C12 C16 C17 122.0(2)
C12 C16 C21 118.9(2)
C17 C16 C21 119.1(2)
C16 C17 C18 120.7(3)
C16 C17 H1c17 119.64
C18 C17 H1c17 119.64
C17 C18 C19 119.5(3)
C17 C18 H1c18 120.24
C19 C18 H1c18 120.24
C18 C19 C20 120.1(3)
C18 C19 H1c19 119.94
C20 C19 H1c19 119.94
C19 C20 C21 120.7(3)
C19 C20 H1c20 119.64
C21 C20 H1c20 119.64
C16 C21 C20 119.8(3)
C16 C21 H1c21 120.09
C20 C21 H1c21 120.09
C12 C22 C27 120.1(2)
C12 C22 C23 121.6(2)
C27 C22 C23 118.3(2)
C22 C27 C26 121.1(3)
C22 C27 H1c27 119.44
C26 C27 H1c27 119.44
C27 C26 C25 119.6(3)
C27 C26 H1c26 120.19
C25 C26 H1c26 120.2
C26 C25 C24 120.2(3)
C26 C25 H1c25 119.88
C24 C25 H1c25 119.88
C25 C24 C23 120.5(3)
C25 C24 H1c24 119.77
C23 C24 H1c24 119.77
C22 C23 C24 120.1(3)
C22 C23 H1c23 119.93
C24 C23 H1c23 119.93
C15 C28 C29 119.5(2)
C15 C28 C33 121.5(2)
C29 C28 C33 119.0(2)
C28 C29 C30 120.7(3)
C28 C29 H1c29 119.65
C30 C29 H1c29 119.65
C29 C30 C31 120.2(3)
C29 C30 H1c30 119.89
C31 C30 H1c30 119.88
C30 C31 C32 119.8(3)
C30 C31 H1c31 120.11
C32 C31 H1c31 120.11
C31 C32 C33 120.5(3)
C31 C32 H1c32 119.73
C33 C32 H1c32 119.73
C28 C33 C32 119.8(2)
C28 C33 H1c33 120.11
C32 C33 H1c33 120.11
C15 C34 C39 121.3(2)
C15 C34 C35 119.0(2)
C39 C34 C35 119.6(3)
C34 C39 C38 121.0(3)
C34 C39 H1c39 119.52
C38 C39 H1c39 119.52
C39 C38 C37 118.8(3)
C39 C38 H1c38 120.6
C37 C38 H1c38 120.6
C38 C37 C36 120.3(3)
C38 C37 H1c37 119.83
C36 C37 H1c37 119.83
C37 C36 C35 121.0(3)
C37 C36 H1c36 119.52
C35 C36 H1c36 119.51
C34 C35 C36 119.3(3)
C34 C35 H1c35 120.34
C36 C35 H1c35 120.34
O3 C40 O4 105.7(2)
O3 C40 C41 109.3(2)
O3 C40 C42 108.1(2)
O4 C40 C41 110.5(2)
O4 C40 C42 109.7(2)
C41 C40 C42 113.2(3)
C40 C41 H1c41 109.47
C40 C41 H2c41 109.47
C40 C41 H3c41 109.47
H1c41 C41 H2c41 109.47
H1c41 C41 H3c41 109.47
H2c41 C41 H3c41 109.47
C40 C42 H1c42 109.47
C40 C42 H2c42 109.47
C40 C42 H3c42 109.47
H1c42 C42 H2c42 109.47
H1c42 C42 H3c42 109.47
H2c42 C42 H3c42 109.47
Fe1 C43 O5 179.4(3)
O6 C44 C45 105.1(3)
O6 C44 H1c44 109.47
O6 C44 H2c44 109.47
C45 C44 H1c44 109.47
C45 C44 H2c44 109.47
H1c44 C44 H2c44 113.48
C44 C45 C46 105.8(3)
C44 C45 H1c45 109.47
C44 C45 H2c45 109.47
C46 C45 H1c45 109.47
C46 C45 H2c45 109.47
H1c45 C45 H2c45 112.88
C45 C46 C47 105.9(4)
C45 C46 H1c46 109.47
C45 C46 H2c46 109.47
C47 C46 H1c46 109.47
C47 C46 H2c46 109.47
H1c46 C46 H2c46 112.85
O6 C47 C46 107.0(3)
O6 C47 H1c47 109.47
O6 C47 H2c47 109.47
C46 C47 H1c47 109.47
C46 C47 H2c47 109.47
H1c47 C47 H2c47 111.83
O7 C48 C49 106.0(5)
O7 C48 H1c48 109.47
O7 C48 H2c48 109.47
C49 C48 H1c48 109.47
C49 C48 H2c48 109.47
H1c48 C48 H2c48 112.78
C48 C49 C50 101.4(6)
C48 C49 H1c49 109.47
C48 C49 H2c49 109.47
C50 C49 H1c49 109.47
C50 C49 H2c49 109.47
H1c49 C49 H2c49 116.49
C49 C50 C51 112.3(9)
C49 C50 H1c50 109.47
C49 C50 H2c50 109.47
C51 C50 H1c50 109.47
C51 C50 H2c50 109.47
H1c50 C50 H2c50 106.47
O7 C51 C50 106.5(6)
O7 C51 H1c51 109.47
O7 C51 H2c51 109.47
C50 C51 H1c51 109.47
C50 C51 H2c51 109.47
H1c51 C51 H2c51 112.32

loop_
_geom_bond_atom_site_label_1
_geom_bond_atom_site_label_2
_geom_bond_distance
Br1 Fe1 2.4508(9)
Br1 N1 3.095(3)
Br1 N2 3.528(4)
Br2 Fe1 2.4482(8)
Br2 N1 3.165(2)
Br2 N3 3.490(2)
Fe1 P1 2.2578(14)
Fe1 P2 2.2012(10)
Fe1 N1 1.996(3)
Fe1 C43 1.766(4)
P1 N2 1.676(4)
P1 C6 1.855(4)
P1 C9 1.884(4)
P2 O2 1.5893(19)
P2 N3 1.664(3)
O1 C12 1.453(3)
O2 C15 1.463(3)
O3 C13 1.406(3)
O3 C40 1.443(3)
O4 C14 1.418(3)
O4 C40 1.426(3)
O5 C43 1.143(5)
O6 C44 1.412(4)
O6 C47 1.451(4)
O7 C48 1.484(6)
O7 C51 1.428(7)
N1 C5 1.364(4)
N1 C1 1.350(4)
N2 C5 1.367(5)
N2 H1n2 0.87(4)
N3 C1 1.399(4)
C5 C4 1.385(5)
C4 C3 1.370(6)
C4 H1c4 0.96
C3 C2 1.388(5)
C3 H1c3 0.96
C2 C1 1.379(4)
C2 H1c2 0.96
C6 C7 1.492(8)
C6 C8 1.474(11)
C6 H1c6 0.96
C7 H1c7 0.96
C7 H2c7 0.96
C7 H3c7 0.96
C8 H1c8 0.96
C8 H2c8 0.96
C8 H3c8 0.96
C9 C10 1.515(8)
C9 C11 1.571(7)
C9 H1c9 0.96
C10 H1c10 0.96
C10 H2c10 0.96
C10 H3c10 0.96
C11 H1c11 0.96
C11 H2c11 0.96
C11 H3c11 0.96
C12 C13 1.557(3)
C12 C16 1.518(4)
C12 C22 1.535(4)
C13 C14 1.529(3)
C13 H1c13 0.96
C14 C15 1.565(3)
C14 H1c14 0.96
C15 C28 1.525(3)
C15 C34 1.526(4)
C16 C17 1.388(4)
C16 C21 1.391(4)
C17 C18 1.402(4)
C17 H1c17 0.96
C18 C19 1.374(5)
C18 H1c18 0.96
C19 C20 1.380(5)
C19 H1c19 0.96
C20 C21 1.391(5)
C20 H1c20 0.96
C21 H1c21 0.96
C22 C27 1.395(4)
C22 C23 1.390(4)
C27 C26 1.379(5)
C27 H1c27 0.96
C26 C25 1.384(5)
C26 H1c26 0.96
C25 C24 1.362(4)
C25 H1c25 0.96
C24 C23 1.395(4)
C24 H1c24 0.96
C23 H1c23 0.96
C28 C29 1.401(4)
C28 C33 1.390(4)
C29 C30 1.384(4)
C29 H1c29 0.96
C30 C31 1.384(4)
C30 H1c30 0.96
C31 C32 1.381(4)
C31 H1c31 0.96
C32 C33 1.403(4)
C32 H1c32 0.96
C33 H1c33 0.96
C34 C39 1.385(4)
C34 C35 1.395(4)
C39 C38 1.393(4)
C39 H1c39 0.96
C38 C37 1.392(5)
C38 H1c38 0.96
C37 C36 1.373(6)
C37 H1c37 0.96
C36 C35 1.386(5)
C36 H1c36 0.96
C35 H1c35 0.96
C40 C41 1.518(4)
C40 C42 1.501(4)
C41 H1c41 0.96
C41 H2c41 0.96
C41 H3c41 0.96
C42 H1c42 0.96
C42 H2c42 0.96
C42 H3c42 0.96
C44 C45 1.527(6)
C44 H1c44 0.96
C44 H2c44 0.96
C45 C46 1.441(6)
C45 H1c45 0.96
C45 H2c45 0.96
C46 C47 1.447(6)
C46 H1c46 0.96
C46 H2c46 0.96
C47 H1c47 0.96
C47 H2c47 0.96
C48 C49 1.457(9)
C48 H1c48 0.96
C48 H2c48 0.96
C49 C50 1.422(11)
C49 H1c49 0.96
C49 H2c49 0.96
C50 C51 1.378(12)
C50 H1c50 0.96
C50 H2c50 0.96
C51 H1c51 0.96
C51 H2c51 0.96

loop_
_geom_hbond_atom_site_label_D
_geom_hbond_atom_site_label_H
_geom_hbond_atom_site_label_A
_geom_hbond_distance_DH
_geom_hbond_distance_HA
_geom_hbond_distance_DA
_geom_hbond_angle_DHA
C7 H1c7 O7 0.96 2.42 3.364(7) 167.51
C13 H1c13 O2 0.96 2.50 2.785(3) 97.17
C14 H1c14 O1 0.96 2.39 2.691(3) 97.90
C27 H1c27 O3 0.96 2.48 2.844(3) 102.20
C23 H1c23 O1 0.96 2.26 2.638(3) 102.49
C33 H1c33 O2 0.96 2.29 2.650(3) 101.38
C39 H1c39 O4 0.96 2.44 3.106(3) 126.39
N2 H1n2 O7 0.87(4) 2.09(4) 2.872(5) 150(4)

loop_
_platon_squeeze_void_nr
_platon_squeeze_void_average_x
_platon_squeeze_void_average_y
_platon_squeeze_void_average_z
_platon_squeeze_void_volume
_platon_squeeze_void_count_electrons
_platon_squeeze_void_content
1 0.022 0.010 -0.002 23 1 ' '
2 0.500 0.500 -0.022 277 36 ' '
3 -0.011 0.023 0.262 21 1 ' '
4 0.977 -0.011 0.512 21 1 ' '
5 0.011 0.975 0.752 19 1 ' '

loop_
_twin_individual_id
_twin_individual_mass_fraction_refined
_twin_individual_twin_matrix_11
_twin_individual_twin_matrix_12
_twin_individual_twin_matrix_13
_twin_individual_twin_matrix_21
_twin_individual_twin_matrix_22
_twin_individual_twin_matrix_23
_twin_individual_twin_matrix_31
_twin_individual_twin_matrix_32
_twin_individual_twin_matrix_33
1 0.969(5) 1 0 0 0 1 0 0 0 1
2 0.031(5) -1 0 0 0 -1 0 0 0 -1

loop_
_restr_distance_atom_site_label_1
_restr_distance_atom_site_label_2
_restr_distance_target
_restr_distance_target_weight_param
N2 H1n2 0.87 0.001
N3 H1n3 0.87 0.001
